data_4101208
_journal_name_full 'Journal of the American Chemical Society'
_journal_paper_doi 10.1021/ja057012a
_journal_year 2006
_chemical_formula_moiety 'C20 H29 N O3'
_chemical_formula_sum 'C20 H29 N O3'
_chemical_formula_weight 331.44
_space_group_IT_number 4
_symmetry_cell_setting monoclinic
_symmetry_space_group_name_Hall 'P 2yb'
_symmetry_space_group_name_H-M 'P 1 21 1'
_cell_angle_alpha 90.00
_cell_angle_beta 92.357(7)
_cell_angle_gamma 90.00
_cell_formula_units_Z 2
_cell_length_a 6.0661(6)
_cell_length_b 14.1382(16)
_cell_length_c 10.9152(15)
_cell_measurement_temperature 133(2)
_cell_volume 935.34(19)
_diffrn_ambient_temperature 133(2)
_exptl_crystal_density_diffrn 1.177
_cod_original_sg_symbol_H-M 'P 21'
_cod_database_code 4101208

loop_
_symmetry_equiv_pos_as_xyz
'x, y, z'
'-x, y+1/2, -z'

loop_
_atom_site_label
_atom_site_type_symbol
_atom_site_fract_x
_atom_site_fract_y
_atom_site_fract_z
_atom_site_U_iso_or_equiv
_atom_site_adp_type
_atom_site_occupancy
_atom_site_symmetry_multiplicity
_atom_site_calc_flag
_atom_site_refinement_flags
_atom_site_disorder_assembly
_atom_site_disorder_group
O2 O 0.76164(12) 0.63391(5) 0.23641(7) 0.01833(15) Uani 1 1 d . . .
O1 O 0.54386(13) 0.67329(6) 0.06745(7) 0.01917(15) Uani 1 1 d . . .
O3 O 0.52700(13) 0.35473(6) 0.02680(7) 0.02039(16) Uani 1 1 d . . .
N N 0.74865(13) 0.53881(6) 0.07372(7) 0.01532(16) Uani 1 1 d . . .
C15 C 0.67521(15) 0.62034(7) 0.12203(8) 0.01484(17) Uani 1 1 d . . .
C16 C 0.70755(15) 0.71883(7) 0.30726(8) 0.01566(16) Uani 1 1 d . . .
C17 C 0.83380(19) 0.70154(8) 0.42887(9) 0.0231(2) Uani 1 1 d . . .
C7 C 0.65098(15) 0.50504(7) -0.04343(8) 0.01502(17) Uani 1 1 d . . .
C8 C 0.74902(17) 0.55441(8) -0.15516(8) 0.02038(19) Uani 1 1 d . . .
C2 C 0.84527(18) 0.42215(8) 0.24444(9) 0.0214(2) Uani 1 1 d . . .
C20 C 1.13983(17) 0.52252(9) 0.14828(11) 0.0244(2) Uani 1 1 d . . .
C14 C 0.6617(2) 0.48122(8) -0.36422(9) 0.0241(2) Uani 1 1 d . . .
C4 C 0.9748(2) 0.30162(8) 0.10245(12) 0.0252(2) Uani 1 1 d . . .
C9 C 0.60258(17) 0.54026(7) -0.26901(9) 0.01958(19) Uani 1 1 d . . .
C1 C 0.91577(15) 0.47372(7) 0.12866(8) 0.01527(17) Uani 1 1 d . . .
C19 C 0.79465(18) 0.80695(8) 0.24515(9) 0.02015(19) Uani 1 1 d . . .
C6 C 0.69823(16) 0.39889(7) -0.03810(8) 0.01660(17) Uani 1 1 d . . .
C18 C 0.45996(16) 0.72248(8) 0.32714(9) 0.02097(19) Uani 1 1 d . . .
C13 C 0.5179(3) 0.46802(10) -0.46631(10) 0.0316(3) Uani 1 1 d . . .
C5 C 0.92474(15) 0.39387(7) 0.03187(9) 0.01722(17) Uani 1 1 d . . .
C10 C 0.3974(2) 0.58574(9) -0.27766(11) 0.0272(2) Uani 1 1 d . . .
C3 C 0.9695(3) 0.32735(10) 0.23933(13) 0.0340(3) Uani 1 1 d . . .
C11 C 0.2538(2) 0.57190(11) -0.37882(13) 0.0346(3) Uani 1 1 d . . .
C12 C 0.3144(3) 0.51268(11) -0.47295(11) 0.0357(3) Uani 1 1 d . . .
H7 H 0.495(3) 0.5136(14) -0.0462(16) 0.018(4) Uiso 1 1 d . . .
H5 H 1.038(4) 0.4100(18) -0.028(2) 0.035(5) Uiso 1 1 d . . .
H0 H 0.514(4) 0.2985(17) 0.001(2) 0.029(4) Uiso 1 1 d . . .
H20B H 1.136(3) 0.5660(18) 0.218(2) 0.035(5) Uiso 1 1 d . . .
H17C H 0.986(4) 0.6952(18) 0.416(2) 0.036(5) Uiso 1 1 d . . .
H8B H 0.897(3) 0.5293(17) -0.1693(19) 0.029(4) Uiso 1 1 d . . .
H11 H 0.100(4) 0.601(2) -0.380(2) 0.045(6) Uiso 1 1 d . . .
H19C H 0.946(4) 0.8001(17) 0.227(2) 0.034(5) Uiso 1 1 d . . .
H17B H 0.789(4) 0.6477(19) 0.467(2) 0.035(5) Uiso 1 1 d . . .
H19B H 0.721(3) 0.8188(17) 0.1640(18) 0.029(4) Uiso 1 1 d . . .
H18B H 0.409(4) 0.6657(18) 0.359(2) 0.036(5) Uiso 1 1 d . . .
H6 H 0.711(3) 0.3703(15) -0.1212(17) 0.025(4) Uiso 1 1 d . . .
H2B H 0.875(3) 0.4629(16) 0.3201(18) 0.028(4) Uiso 1 1 d . . .
H18A H 0.435(4) 0.7737(19) 0.386(2) 0.040(5) Uiso 1 1 d . . .
H20A H 1.254(4) 0.475(2) 0.159(2) 0.045(6) Uiso 1 1 d . . .
H3A H 0.893(5) 0.278(3) 0.285(3) 0.065(8) Uiso 1 1 d . . .
H8A H 0.753(3) 0.6241(18) -0.134(2) 0.036(5) Uiso 1 1 d . . .
H2A H 0.686(4) 0.4104(17) 0.2387(19) 0.033(5) Uiso 1 1 d . . .
H17A H 0.805(4) 0.755(2) 0.482(2) 0.047(6) Uiso 1 1 d . . .
H19A H 0.768(3) 0.8630(16) 0.2942(18) 0.026(4) Uiso 1 1 d . . .
H3B H 1.132(5) 0.337(2) 0.276(3) 0.056(7) Uiso 1 1 d . . .
H20C H 1.181(4) 0.554(2) 0.075(2) 0.043(6) Uiso 1 1 d . . .
H4B H 0.859(4) 0.2561(19) 0.079(2) 0.040(5) Uiso 1 1 d . . .
H18C H 0.375(3) 0.7397(18) 0.2497(18) 0.033(5) Uiso 1 1 d . . .
H4A H 1.118(4) 0.275(2) 0.081(2) 0.045(6) Uiso 1 1 d . . .
H12 H 0.218(4) 0.505(2) -0.548(2) 0.048(6) Uiso 1 1 d . . .
H10 H 0.345(4) 0.624(2) -0.211(2) 0.041(5) Uiso 1 1 d . . .
H14 H 0.796(4) 0.4495(18) -0.361(2) 0.034(5) Uiso 1 1 d . . .
H13 H 0.565(4) 0.425(2) -0.534(2) 0.051(7) Uiso 1 1 d . . .

loop_
_atom_site_aniso_label
_atom_site_aniso_U_11
_atom_site_aniso_U_22
_atom_site_aniso_U_33
_atom_site_aniso_U_23
_atom_site_aniso_U_13
_atom_site_aniso_U_12
O2 0.0237(3) 0.0143(3) 0.0166(3) -0.0048(2) -0.0043(2) 0.0055(2)
O1 0.0240(3) 0.0129(3) 0.0202(3) 0.0000(3) -0.0048(2) 0.0031(3)
O3 0.0216(3) 0.0147(3) 0.0251(3) -0.0034(3) 0.0037(3) -0.0060(3)
N 0.0191(3) 0.0117(3) 0.0148(3) -0.0026(3) -0.0035(2) 0.0025(3)
C15 0.0172(4) 0.0120(4) 0.0152(3) -0.0014(3) -0.0006(3) -0.0002(3)
C16 0.0197(4) 0.0120(4) 0.0153(3) -0.0025(3) 0.0002(3) 0.0004(3)
C17 0.0301(5) 0.0227(5) 0.0161(4) -0.0021(4) -0.0043(3) 0.0003(4)
C7 0.0181(4) 0.0133(4) 0.0135(3) -0.0026(3) -0.0012(3) -0.0017(3)
C8 0.0247(4) 0.0203(5) 0.0160(4) 0.0004(3) -0.0004(3) -0.0056(4)
C2 0.0271(5) 0.0187(4) 0.0182(4) 0.0021(3) -0.0010(3) 0.0006(4)
C20 0.0155(4) 0.0220(5) 0.0358(5) -0.0087(4) -0.0001(3) -0.0014(4)
C14 0.0343(5) 0.0218(5) 0.0164(4) -0.0006(3) 0.0036(4) -0.0059(4)
C4 0.0265(5) 0.0140(4) 0.0349(5) -0.0005(4) -0.0013(4) 0.0046(4)
C9 0.0259(4) 0.0171(4) 0.0157(3) 0.0017(3) -0.0006(3) -0.0026(4)
C1 0.0149(3) 0.0117(4) 0.0191(4) -0.0013(3) -0.0008(3) 0.0013(3)
C19 0.0236(4) 0.0161(4) 0.0209(4) -0.0010(3) 0.0014(3) -0.0045(3)
C6 0.0192(4) 0.0126(4) 0.0180(4) -0.0037(3) 0.0011(3) -0.0016(3)
C18 0.0197(4) 0.0187(4) 0.0248(4) -0.0019(4) 0.0045(3) -0.0006(4)
C13 0.0506(7) 0.0289(6) 0.0151(4) -0.0012(4) 0.0004(4) -0.0157(5)
C5 0.0174(4) 0.0121(4) 0.0222(4) -0.0031(3) 0.0016(3) 0.0012(3)
C10 0.0301(5) 0.0263(5) 0.0247(5) 0.0030(4) -0.0051(4) 0.0043(4)
C3 0.0500(7) 0.0196(5) 0.0316(5) 0.0048(4) -0.0076(5) 0.0080(5)
C11 0.0357(6) 0.0346(7) 0.0324(6) 0.0120(5) -0.0133(5) -0.0006(5)
C12 0.0483(7) 0.0363(7) 0.0212(5) 0.0109(4) -0.0125(5) -0.0171(6)

loop_
_geom_bond_atom_site_label_1
_geom_bond_atom_site_label_2
_geom_bond_distance
_geom_bond_site_symmetry_2
_geom_bond_publ_flag
O2 C15 1.3478(10) . ?
O2 C16 1.4725(11) . ?
O1 C15 1.2293(12) . ?
O3 C6 1.4251(12) . ?
O3 H0 0.85(2) . ?
N C15 1.3507(12) . ?
N C7 1.4669(11) . ?
N C1 1.4779(11) . ?
C16 C19 1.5233(14) . ?
C16 C17 1.5247(13) . ?
C16 C18 1.5272(14) . ?
C17 H17C 0.94(2) . ?
C17 H17B 0.91(3) . ?
C17 H17A 0.97(3) . ?
C7 C6 1.5285(14) . ?
C7 C8 1.5453(14) . ?
C7 H7 0.952(17) . ?
C8 C9 1.5109(13) . ?
C8 H8B 0.98(2) . ?
C8 H8A 1.01(2) . ?
C2 C1 1.5350(14) . ?
C2 C3 1.5398(17) . ?
C2 H2B 1.02(2) . ?
C2 H2A 0.98(2) . ?
C20 C1 1.5314(14) . ?
C20 H20B 0.98(2) . ?
C20 H20A 0.96(3) . ?
C20 H20C 0.96(3) . ?
C14 C9 1.3914(14) . ?
C14 C13 1.3993(15) . ?
C14 H14 0.93(2) . ?
C4 C5 1.5387(15) . ?
C4 C3 1.5393(19) . ?
C4 H4B 0.98(2) . ?
C4 H4A 0.98(3) . ?
C9 C10 1.4004(16) . ?
C1 C5 1.5486(13) . ?
C19 H19C 0.95(2) . ?
C19 H19B 0.990(19) . ?
C19 H19A 0.97(2) . ?
C6 C5 1.5460(13) . ?
C6 H6 1.000(19) . ?
C18 H18B 0.93(3) . ?
C18 H18A 0.98(3) . ?
C18 H18C 1.00(2) . ?
C13 C12 1.386(2) . ?
C13 H13 1.01(3) . ?
C5 H5 1.00(2) . ?
C10 C11 1.3918(15) . ?
C10 H10 0.97(3) . ?
C3 H3A 0.99(4) . ?
C3 H3B 1.06(3) . ?
C11 C12 1.387(2) . ?
C11 H11 1.02(2) . ?
C12 H12 1.00(3) . ?

loop_
_cod_related_entry_id
_cod_related_entry_database
_cod_related_entry_code
1 ChemSpider 30659997
